data_1507855
loop_
_publ_author_name
'Gao, Peng'
'Cook, Silas P.'

_publ_section_title
;
 A reductive-Heck approach to the hydroazulene ring system: a formal
 synthesis of the englerins.
;
_journal_issue 13
_journal_name_full 'Organic letters'
_journal_page_first 3340
_journal_page_last 3343
_journal_paper_doi 10.1021/ol3013167
_journal_volume 14
_journal_year 2012
_chemical_formula_moiety 'C15 H24 O2'
_chemical_formula_sum 'C15 H24 O2'
_chemical_formula_weight 236.34
_chemical_name_systematic
; 
 ? 
;
_space_group_IT_number 148
_symmetry_cell_setting trigonal
_symmetry_space_group_name_Hall '-R 3'
_symmetry_space_group_name_H-M 'R -3 :H'
_atom_sites_solution_hydrogens geom
_atom_sites_solution_primary direct
_atom_sites_solution_secondary difmap
_audit_creation_method SHELXL-97
_cell_angle_alpha 90.00
_cell_angle_beta 90.00
_cell_angle_gamma 120.00
_cell_formula_units_Z 18
_cell_length_a 27.8708(13)
_cell_length_b 27.8708(13)
_cell_length_c 9.5026(5)
_cell_measurement_reflns_used 9837
_cell_measurement_temperature 296(2)
_cell_measurement_theta_max 23.13
_cell_measurement_theta_min 2.30
_cell_volume 6392.5(5)
_computing_cell_refinement 'APEX II v2009.5.0 (Bruker, 2009)'
_computing_data_collection 'APEX II v2009.5.0 (Bruker, 2009)'
_computing_data_reduction 'APEX II v2009.5.0 (Bruker, 2009)'
_computing_molecular_graphics 'SHELXTL (Bruker, 2008)'
_computing_publication_material 'SHELXTL (Bruker, 2008)'
_computing_structure_refinement 'SHELXL-97 (Sheldrick, 2008)'
_computing_structure_solution 'SIR-2004 (Burla et al., 2005)'
_diffrn_ambient_temperature 296(2)
_diffrn_detector 'CCD area detector'
_diffrn_detector_area_resol_mean 83.33
_diffrn_detector_type 'Bruker APEXII'
_diffrn_measured_fraction_theta_full 1.000
_diffrn_measured_fraction_theta_max 1.000
_diffrn_measurement_details '0.30 degree frames measured for 50 seconds each'
_diffrn_measurement_device 'APEX Kappa Duo'
_diffrn_measurement_device_type Kappa
_diffrn_measurement_method 'omega and phi scans'
_diffrn_radiation_monochromator graphite
_diffrn_radiation_source 'fine-focus sealed tube'
_diffrn_radiation_type MoK\a
_diffrn_radiation_wavelength 0.71073
_diffrn_reflns_av_R_equivalents 0.0348
_diffrn_reflns_av_sigmaI/netI 0.0148
_diffrn_reflns_limit_h_max 34
_diffrn_reflns_limit_h_min -34
_diffrn_reflns_limit_k_max 34
_diffrn_reflns_limit_k_min -34
_diffrn_reflns_limit_l_max 11
_diffrn_reflns_limit_l_min -11
_diffrn_reflns_number 39610
_diffrn_reflns_theta_full 26.36
_diffrn_reflns_theta_max 26.36
_diffrn_reflns_theta_min 1.46
_exptl_absorpt_coefficient_mu 0.071
_exptl_absorpt_correction_T_max 0.9965
_exptl_absorpt_correction_T_min 0.9838
_exptl_absorpt_correction_type multi-scan
_exptl_absorpt_process_details 'SADABS, R. Blessing; 1995'
_exptl_crystal_colour colorless
_exptl_crystal_density_diffrn 1.105
_exptl_crystal_density_meas 0
_exptl_crystal_density_method 'not measured'
_exptl_crystal_description plate
_exptl_crystal_F_000 2340
_exptl_crystal_size_max 0.23
_exptl_crystal_size_mid 0.21
_exptl_crystal_size_min 0.05
_refine_diff_density_max 0.442
_refine_diff_density_min -0.301
_refine_diff_density_rms 0.033
_refine_ls_extinction_method none
_refine_ls_goodness_of_fit_ref 1.043
_refine_ls_hydrogen_treatment mixed
_refine_ls_matrix_type full
_refine_ls_number_parameters 161
_refine_ls_number_reflns 2911
_refine_ls_number_restraints 0
_refine_ls_restrained_S_all 1.043
_refine_ls_R_factor_all 0.0683
_refine_ls_R_factor_gt 0.0508
_refine_ls_shift/su_max 0.000
_refine_ls_shift/su_mean 0.000
_refine_ls_structure_factor_coef Fsqd
_refine_ls_weighting_details 'calc w=1/[\s^2^(Fo^2^)+(0.0715P)^2^+5.3918P] where P=(Fo^2^+2Fc^2^)/3'
_refine_ls_weighting_scheme calc
_refine_ls_wR_factor_gt 0.1361
_refine_ls_wR_factor_ref 0.1519
_reflns_number_gt 2166
_reflns_number_total 2911
_reflns_threshold_expression >2sigma(I)
_cod_data_source_file ol3013167_si_004.cif
_cod_data_source_block 10058
_cod_depositor_comments
;Adding full bibliography for 1507853--1507855.cif.

The following automatic conversions were performed:

'_exptl_absorpt_correction_type' value 'multi-scans' was replaced
with the value 'multi-scan' as specified in the replacement file
'src/cod-tools/trunk/data/replacement-values/replacement_values.lst'.

Automatic conversion script
Id: cif_fix_values 5376 2017-05-30 11:51:03Z andrius 
;
_cod_original_sg_symbol_H-M R-3
_cod_database_code 1507855

loop_
_symmetry_equiv_pos_as_xyz
'x, y, z'
'-y, x-y, z'
'-x+y, -x, z'
'x+2/3, y+1/3, z+1/3'
'-y+2/3, x-y+1/3, z+1/3'
'-x+y+2/3, -x+1/3, z+1/3'
'x+1/3, y+2/3, z+2/3'
'-y+1/3, x-y+2/3, z+2/3'
'-x+y+1/3, -x+2/3, z+2/3'
'-x, -y, -z'
'y, -x+y, -z'
'x-y, x, -z'
'-x+2/3, -y+1/3, -z+1/3'
'y+2/3, -x+y+1/3, -z+1/3'
'x-y+2/3, x+1/3, -z+1/3'
'-x+1/3, -y+2/3, -z+2/3'
'y+1/3, -x+y+2/3, -z+2/3'
'x-y+1/3, x+2/3, -z+2/3'

loop_
_atom_site_label
_atom_site_type_symbol
_atom_site_fract_x
_atom_site_fract_y
_atom_site_fract_z
_atom_site_U_iso_or_equiv
_atom_site_adp_type
_atom_site_occupancy
_atom_site_symmetry_multiplicity
_atom_site_calc_flag
_atom_site_refinement_flags
O1 O 0.10053(5) 0.58091(5) 0.09767(15) 0.0606(4) Uani 1 1 d .
O2 O 0.21930(5) 0.59225(5) 0.12794(12) 0.0455(3) Uani 1 1 d .
H2O H 0.2286(9) 0.6263(10) 0.151(2) 0.068 Uiso 1 1 d .
C1 C 0.10007(7) 0.50023(7) 0.18437(18) 0.0487(4) Uani 1 1 d .
H1 H 0.1315 0.4985 0.2252 0.058 Uiso 1 1 calc R
C2 C 0.12257(6) 0.55298(6) 0.09850(17) 0.0423(4) Uani 1 1 d .
C3 C 0.17737(6) 0.57179(6) 0.01877(16) 0.0410(4) Uani 1 1 d .
C4 C 0.17775(7) 0.52140(7) -0.04371(19) 0.0493(4) Uani 1 1 d .
H4A H 0.2087 0.5342 -0.1085 0.059 Uiso 1 1 calc R
H4B H 0.1838 0.5016 0.0316 0.059 Uiso 1 1 calc R
C5 C 0.12545(8) 0.48179(8) -0.1202(2) 0.0597(5) Uani 1 1 d .
H5 H 0.1280 0.4794 -0.2173 0.072 Uiso 1 1 calc R
C6 C 0.07621(8) 0.45007(8) -0.0626(2) 0.0607(5) Uani 1 1 d .
C7 C 0.06560(8) 0.44708(8) 0.0928(2) 0.0594(5) Uani 1 1 d .
H7A H 0.0741 0.4193 0.1294 0.071 Uiso 1 1 calc R
C8 C 0.00632(10) 0.42794(14) 0.1368(3) 0.1141(11) Uani 1 1 d .
H8A H -0.0079 0.4491 0.0892 0.137 Uiso 1 1 calc R
H8B H -0.0178 0.3889 0.1169 0.137 Uiso 1 1 calc R
C9 C 0.01130(10) 0.43884(14) 0.2927(3) 0.1081(10) Uani 1 1 d .
H9A H 0.0173 0.4119 0.3426 0.130 Uiso 1 1 calc R
H9B H -0.0217 0.4377 0.3296 0.130 Uiso 1 1 calc R
C10 C 0.06149(9) 0.49678(9) 0.3052(2) 0.0689(6) Uani 1 1 d .
H10A H 0.0495 0.5238 0.2870 0.083 Uiso 1 1 calc R
C11 C 0.18924(7) 0.61834(7) -0.08606(18) 0.0491(4) Uani 1 1 d .
H11A H 0.1841 0.6460 -0.0347 0.059 Uiso 1 1 calc R
C12 C 0.14914(10) 0.59948(10) -0.2100(2) 0.0755(6) Uani 1 1 d .
H12A H 0.1118 0.5780 -0.1760 0.113 Uiso 1 1 calc R
H12B H 0.1571 0.5773 -0.2724 0.113 Uiso 1 1 calc R
H12C H 0.1532 0.6313 -0.2597 0.113 Uiso 1 1 calc R
C13 C 0.24887(9) 0.64808(9) -0.1398(2) 0.0689(6) Uani 1 1 d .
H13A H 0.2739 0.6602 -0.0613 0.103 Uiso 1 1 calc R
H13B H 0.2553 0.6796 -0.1951 0.103 Uiso 1 1 calc R
H13C H 0.2549 0.6231 -0.1967 0.103 Uiso 1 1 calc R
C14 C 0.02801(10) 0.41019(11) -0.1534(3) 0.0939(8) Uani 1 1 d .
H14A H 0.0395 0.4147 -0.2500 0.141 Uiso 1 1 calc R
H14B H -0.0019 0.4178 -0.1438 0.141 Uiso 1 1 calc R
H14C H 0.0158 0.3729 -0.1239 0.141 Uiso 1 1 calc R
C15 C 0.08800(14) 0.50829(16) 0.4473(3) 0.1339(15) Uani 1 1 d .
H15A H 0.0646 0.5124 0.5144 0.201 Uiso 1 1 calc R
H15B H 0.1233 0.5418 0.4438 0.201 Uiso 1 1 calc R
H15C H 0.0932 0.4781 0.4749 0.201 Uiso 1 1 calc R

loop_
_atom_site_aniso_label
_atom_site_aniso_U_11
_atom_site_aniso_U_22
_atom_site_aniso_U_33
_atom_site_aniso_U_23
_atom_site_aniso_U_13
_atom_site_aniso_U_12
O1 0.0567(8) 0.0594(8) 0.0796(9) 0.0066(6) 0.0102(6) 0.0394(7)
O2 0.0444(6) 0.0436(6) 0.0500(7) -0.0041(5) -0.0092(5) 0.0231(5)
C1 0.0437(9) 0.0494(9) 0.0545(10) 0.0053(7) 0.0030(7) 0.0243(8)
C2 0.0419(8) 0.0426(8) 0.0449(8) -0.0057(6) -0.0047(6) 0.0229(7)
C3 0.0397(8) 0.0428(8) 0.0428(8) -0.0036(6) -0.0045(6) 0.0224(7)
C4 0.0456(9) 0.0494(9) 0.0566(10) -0.0066(7) 0.0019(7) 0.0265(8)
C5 0.0578(11) 0.0584(11) 0.0624(11) -0.0204(9) -0.0043(9) 0.0287(9)
C6 0.0522(11) 0.0472(10) 0.0783(13) -0.0164(9) -0.0100(9) 0.0216(9)
C7 0.0475(10) 0.0456(10) 0.0770(13) 0.0038(8) -0.0047(9) 0.0171(8)
C8 0.0466(13) 0.145(3) 0.096(2) -0.0156(18) 0.0047(12) 0.0072(15)
C9 0.0599(14) 0.130(2) 0.0952(19) 0.0175(17) 0.0208(13) 0.0182(15)
C10 0.0692(13) 0.0774(14) 0.0685(13) 0.0198(10) 0.0234(10) 0.0429(11)
C11 0.0530(10) 0.0515(10) 0.0459(9) 0.0039(7) 0.0003(7) 0.0284(8)
C12 0.0823(15) 0.0895(16) 0.0565(12) 0.0101(11) -0.0126(10) 0.0442(13)
C13 0.0647(12) 0.0706(13) 0.0658(12) 0.0184(10) 0.0144(10) 0.0297(11)
C14 0.0666(15) 0.0851(17) 0.107(2) -0.0405(15) -0.0200(13) 0.0205(13)
C15 0.101(2) 0.186(4) 0.0642(16) -0.0140(19) 0.0226(15) 0.034(2)

loop_
_atom_type_symbol
_atom_type_description
_atom_type_scat_dispersion_real
_atom_type_scat_dispersion_imag
_atom_type_scat_source
C C 0.0033 0.0016 'International Tables Vol C Tables 4.2.6.8 and 6.1.1.4'
H H 0.0000 0.0000 'International Tables Vol C Tables 4.2.6.8 and 6.1.1.4'
O O 0.0106 0.0060 'International Tables Vol C Tables 4.2.6.8 and 6.1.1.4'

loop_
_geom_angle_atom_site_label_1
_geom_angle_atom_site_label_2
_geom_angle_atom_site_label_3
_geom_angle
C3 O2 H2O 110.2(14)
C2 C1 C10 113.48(15)
C2 C1 C7 112.26(14)
C10 C1 C7 106.01(15)
C2 C1 H1 108.3
C10 C1 H1 108.3
C7 C1 H1 108.3
O1 C2 C1 122.07(15)
O1 C2 C3 120.89(15)
C1 C2 C3 116.93(13)
O2 C3 C4 105.35(12)
O2 C3 C11 109.96(12)
C4 C3 C11 115.26(13)
O2 C3 C2 104.39(12)
C4 C3 C2 109.80(13)
C11 C3 C2 111.36(13)
C5 C4 C3 114.35(14)
C5 C4 H4A 108.7
C3 C4 H4A 108.7
C5 C4 H4B 108.7
C3 C4 H4B 108.7
H4A C4 H4B 107.6
C6 C5 C4 126.23(18)
C6 C5 H5 116.9
C4 C5 H5 116.9
C5 C6 C7 123.65(17)
C5 C6 C14 119.9(2)
C7 C6 C14 116.25(19)
C6 C7 C8 116.11(18)
C6 C7 C1 118.95(15)
C8 C7 C1 102.96(18)
C6 C7 H7A 105.9
C8 C7 H7A 105.9
C1 C7 H7A 105.9
C9 C8 C7 103.0(2)
C9 C8 H8A 111.2
C7 C8 H8A 111.2
C9 C8 H8B 111.2
C7 C8 H8B 111.2
H8A C8 H8B 109.1
C8 C9 C10 103.5(2)
C8 C9 H9A 111.1
C10 C9 H9A 111.1
C8 C9 H9B 111.1
C10 C9 H9B 111.1
H9A C9 H9B 109.0
C15 C10 C9 113.0(2)
C15 C10 C1 113.9(2)
C9 C10 C1 104.49(19)
C15 C10 H10A 108.4
C9 C10 H10A 108.4
C1 C10 H10A 108.4
C12 C11 C13 109.87(16)
C12 C11 C3 113.51(15)
C13 C11 C3 113.07(14)
C12 C11 H11A 106.6
C13 C11 H11A 106.6
C3 C11 H11A 106.6
C11 C12 H12A 109.5
C11 C12 H12B 109.5
H12A C12 H12B 109.5
C11 C12 H12C 109.5
H12A C12 H12C 109.5
H12B C12 H12C 109.5
C11 C13 H13A 109.5
C11 C13 H13B 109.5
H13A C13 H13B 109.5
C11 C13 H13C 109.5
H13A C13 H13C 109.5
H13B C13 H13C 109.5
C6 C14 H14A 109.5
C6 C14 H14B 109.5
H14A C14 H14B 109.5
C6 C14 H14C 109.5
H14A C14 H14C 109.5
H14B C14 H14C 109.5
C10 C15 H15A 109.5
C10 C15 H15B 109.5
H15A C15 H15B 109.5
C10 C15 H15C 109.5
H15A C15 H15C 109.5
H15B C15 H15C 109.5

loop_
_geom_bond_atom_site_label_1
_geom_bond_atom_site_label_2
_geom_bond_distance
O1 C2 1.2089(19)
O2 C3 1.4494(18)
O2 H2O 0.88(2)
C1 C2 1.516(2)
C1 C10 1.543(3)
C1 C7 1.566(3)
C1 H1 0.9800
C2 C3 1.543(2)
C3 C4 1.530(2)
C3 C11 1.535(2)
C4 C5 1.504(2)
C4 H4A 0.9700
C4 H4B 0.9700
C5 C6 1.324(3)
C5 H5 0.9300
C6 C7 1.500(3)
C6 C14 1.514(3)
C7 C8 1.519(3)
C7 H7A 0.9800
C8 C9 1.505(4)
C8 H8A 0.9700
C8 H8B 0.9700
C9 C10 1.523(4)
C9 H9A 0.9700
C9 H9B 0.9700
C10 C15 1.495(4)
C10 H10A 0.9800
C11 C12 1.525(3)
C11 C13 1.527(3)
C11 H11A 0.9800
C12 H12A 0.9600
C12 H12B 0.9600
C12 H12C 0.9600
C13 H13A 0.9600
C13 H13B 0.9600
C13 H13C 0.9600
C14 H14A 0.9600
C14 H14B 0.9600
C14 H14C 0.9600
C15 H15A 0.9600
C15 H15B 0.9600
C15 H15C 0.9600

loop_
_geom_hbond_atom_site_label_D
_geom_hbond_atom_site_label_H
_geom_hbond_atom_site_label_A
_geom_hbond_distance_DH
_geom_hbond_distance_HA
_geom_hbond_distance_DA
_geom_hbond_angle_DHA
_geom_hbond_site_symmetry_A
O2 H2O O2 0.88(2) 2.02(2) 2.8901(12) 174(2) 14_455

loop_
_geom_torsion_atom_site_label_1
_geom_torsion_atom_site_label_2
_geom_torsion_atom_site_label_3
_geom_torsion_atom_site_label_4
_geom_torsion
C10 C1 C2 O1 -20.2(2)
C7 C1 C2 O1 99.94(19)
C10 C1 C2 C3 155.96(15)
C7 C1 C2 C3 -83.86(17)
O1 C2 C3 O2 103.43(16)
C1 C2 C3 O2 -72.81(16)
O1 C2 C3 C4 -144.06(16)
C1 C2 C3 C4 39.69(18)
O1 C2 C3 C11 -15.2(2)
C1 C2 C3 C11 168.58(13)
O2 C3 C4 C5 159.03(15)
C11 C3 C4 C5 -79.57(19)
C2 C3 C4 C5 47.14(19)
C3 C4 C5 C6 -68.3(3)
C4 C5 C6 C7 -2.8(3)
C4 C5 C6 C14 -177.04(19)
C5 C6 C7 C8 156.8(2)
C14 C6 C7 C8 -28.8(3)
C5 C6 C7 C1 33.0(3)
C14 C6 C7 C1 -152.61(19)
C2 C1 C7 C6 23.7(2)
C10 C1 C7 C6 148.14(17)
C2 C1 C7 C8 -106.3(2)
C10 C1 C7 C8 18.1(2)
C6 C7 C8 C9 -170.5(2)
C1 C7 C8 C9 -38.8(3)
C7 C8 C9 C10 45.4(3)
C8 C9 C10 C15 -157.5(3)
C8 C9 C10 C1 -33.2(3)
C2 C1 C10 C15 -103.5(3)
C7 C1 C10 C15 132.8(2)
C2 C1 C10 C9 132.66(19)
C7 C1 C10 C9 9.0(2)
O2 C3 C11 C12 176.32(15)
C4 C3 C11 C12 57.5(2)
C2 C3 C11 C12 -68.46(19)
O2 C3 C11 C13 50.29(19)
C4 C3 C11 C13 -68.57(19)
C2 C3 C11 C13 165.50(15)
